data_7055376
loop_
_publ_author_name
'Indoria, Shikha'
'Lobana, Tarlok S.'
'Sood, Henna'
'Arora, Daljit S.'
'Hundal, Geeta'
'Jasinski, Jerry P.'

_publ_section_title
;
 Synthesis, spectroscopy, structures and antimicrobial activity of
 mixed-ligand zinc(ii) complexes of 5-nitro-salicylaldehyde
 thiosemicarbazones
;
_journal_issue 4
_journal_name_full 'New J. Chem.'
_journal_page_first 3642
_journal_paper_doi 10.1039/C5NJ02822A
_journal_volume 40
_journal_year 2016
_chemical_formula_moiety '4(C18 H14 N6 O3 S Zn), C O'
_chemical_formula_sum 'C73 H60 N24 O13 S4 Zn4'
_chemical_formula_weight 1871.17
_chemical_name_systematic
; 
 ? 
;
_space_group_IT_number 2
_symmetry_cell_setting triclinic
_symmetry_space_group_name_Hall '-P 1'
_symmetry_space_group_name_H-M 'P -1'
_atom_sites_solution_hydrogens geom
_atom_sites_solution_primary direct
_atom_sites_solution_secondary difmap
_audit_creation_method SHELXL-97
_audit_update_record
;
2016-02-01 deposited with the CCDC.
2016-02-17 downloaded from the CCDC.
;
_cell_angle_alpha 103.147(14)
_cell_angle_beta 92.137(16)
_cell_angle_gamma 98.310(15)
_cell_formula_units_Z 1
_cell_length_a 10.550(3)
_cell_length_b 12.969(4)
_cell_length_c 14.219(4)
_cell_measurement_reflns_used 8231
_cell_measurement_temperature 296(2)
_cell_measurement_theta_max 26.33
_cell_measurement_theta_min 2.34
_cell_volume 1869.6(10)
_computing_cell_refinement 'Bruker SAINT'
_computing_data_collection 'Bruker APEX2'
_computing_data_reduction 'Bruker SAINT'
_computing_molecular_graphics 'Bruker SHELXTL'
_computing_publication_material 'Bruker SHELXTL'
_computing_structure_refinement 'SHELXL-2014 (Sheldrick 2014)'
_computing_structure_solution 'Sir-92 (Altomare et al., 1993)'
_diffrn_ambient_temperature 296(2)
_diffrn_measured_fraction_theta_full 0.981
_diffrn_measured_fraction_theta_max 0.981
_diffrn_measurement_device_type 'Bruker APEX-II CCD'
_diffrn_measurement_method '\f and \w scans'
_diffrn_radiation_monochromator graphite
_diffrn_radiation_source 'fine-focus sealed tube'
_diffrn_radiation_type MoK\a
_diffrn_radiation_wavelength 0.71073
_diffrn_reflns_av_R_equivalents 0.0667
_diffrn_reflns_av_unetI/netI 0.0619
_diffrn_reflns_limit_h_max 13
_diffrn_reflns_limit_h_min -13
_diffrn_reflns_limit_k_max 16
_diffrn_reflns_limit_k_min -16
_diffrn_reflns_limit_l_max 17
_diffrn_reflns_limit_l_min -17
_diffrn_reflns_number 25644
_diffrn_reflns_theta_full 26.42
_diffrn_reflns_theta_max 26.42
_diffrn_reflns_theta_min 1.47
_exptl_absorpt_coefficient_mu 1.462
_exptl_absorpt_correction_T_max 0.7454
_exptl_absorpt_correction_T_min 0.5902
_exptl_absorpt_correction_type multi-scan
_exptl_absorpt_process_details 'SADABS-2014/2 - Bruker AXS area detector scaling and absorption correction'
_exptl_crystal_colour colorless
_exptl_crystal_density_diffrn 1.662
_exptl_crystal_density_method 'not measured'
_exptl_crystal_description Bolock
_exptl_crystal_F_000 954
_exptl_crystal_size_max 0.2
_exptl_crystal_size_mid 0.1
_exptl_crystal_size_min 0.1
_refine_diff_density_max 0.983
_refine_diff_density_min -0.666
_refine_diff_density_rms 0.116
_refine_ls_extinction_method none
_refine_ls_goodness_of_fit_ref 1.018
_refine_ls_hydrogen_treatment mixed
_refine_ls_matrix_type full
_refine_ls_number_parameters 550
_refine_ls_number_reflns 7552
_refine_ls_number_restraints 5
_refine_ls_restrained_S_all 1.055
_refine_ls_R_factor_all 0.0478
_refine_ls_R_factor_gt 0.0422
_refine_ls_shift/su_max 0.003
_refine_ls_shift/su_mean 0.000
_refine_ls_structure_factor_coef Fsqd
_refine_ls_weighting_details 'calc w=1/[\s^2^(Fo^2^)+(0.0822P)^2^+0.0000P] where P=(Fo^2^+2Fc^2^)/3'
_refine_ls_weighting_scheme calc
_refine_ls_wR_factor_gt 0.1205
_refine_ls_wR_factor_ref 0.1253
_reflns_number_gt 6538
_reflns_number_total 7552
_reflns_threshold_expression >2sigma(I)
_cod_data_source_file c5nj02822a2.cif
_cod_data_source_block 1
_cod_depositor_comments
;
The following automatic conversions were performed:

'_symmetry_cell_setting' value 'Triclinic' changed to 'triclinic'
according to
/usr/data/users/saulius/crontab/automatic-downloads/rss-feeds/RSC/lib/dictionaries/cif_core.dic
dictionary named 'cif_core.dic' version 2.4.2 from 2011-04-26.

Automatic conversion script
Id: cif_fix_values 4268 2015-11-12 08:31:59Z antanas 

 Adding full bibliography for 7055375--7055380.cif.
;
_cod_original_cell_volume 1869.5(9)
_cod_database_code 7055376

loop_
_symmetry_equiv_pos_as_xyz
'x, y, z'
'-x, -y, -z'

loop_
_atom_site_label
_atom_site_type_symbol
_atom_site_fract_x
_atom_site_fract_y
_atom_site_fract_z
_atom_site_U_iso_or_equiv
_atom_site_adp_type
_atom_site_occupancy
_atom_site_symmetry_multiplicity
_atom_site_calc_flag
_atom_site_refinement_flags
C1 C 0.1282(3) 0.9884(2) 0.21694(19) 0.0212(6) Uani 1 1 d .
H1 H 0.0787 1.0371 0.2493 0.025 Uiso 1 1 calc R
C2 C 0.0758(3) 0.8812(2) 0.19033(19) 0.0254(6) Uani 1 1 d .
H2 H -0.0080 0.8581 0.2032 0.030 Uiso 1 1 calc R
C3 C 0.1511(3) 0.8092(2) 0.1439(2) 0.0282(7) Uani 1 1 d .
H3 H 0.1182 0.7365 0.1250 0.034 Uiso 1 1 calc R
C4 C 0.2757(3) 0.8456(2) 0.12576(19) 0.0244(6) Uani 1 1 d .
H4 H 0.3276 0.7978 0.0953 0.029 Uiso 1 1 calc R
C5 C 0.3221(3) 0.9549(2) 0.15376(17) 0.0179(5) Uani 1 1 d .
C6 C 0.4544(3) 1.0020(2) 0.13602(17) 0.0190(5) Uani 1 1 d .
C7 C 0.5428(3) 0.9394(2) 0.09211(19) 0.0248(6) Uani 1 1 d .
H7 H 0.5218 0.8651 0.0743 0.030 Uiso 1 1 calc R
C8 C 0.6614(3) 0.9889(2) 0.0755(2) 0.0291(7) Uani 1 1 d .
H8 H 0.7219 0.9484 0.0471 0.035 Uiso 1 1 calc R
C9 C 0.6898(3) 1.1003(2) 0.10158(19) 0.0267(6) Uani 1 1 d .
H9 H 0.7693 1.1353 0.0907 0.032 Uiso 1 1 calc R
C10 C 0.5981(3) 1.1578(2) 0.14396(19) 0.0244(6) Uani 1 1 d .
H10 H 0.6168 1.2323 0.1606 0.029 Uiso 1 1 calc R
C11 C 0.2705(2) 1.2957(2) 0.07696(18) 0.0178(5) Uani 1 1 d .
C12 C 0.2216(3) 1.2866(2) -0.01978(19) 0.0255(6) Uani 1 1 d .
H12 H 0.1749 1.2216 -0.0539 0.031 Uiso 1 1 calc R
C13 C 0.2408(3) 1.3703(2) -0.06467(19) 0.0261(6) Uani 1 1 d .
H13 H 0.2096 1.3613 -0.1285 0.031 Uiso 1 1 calc R
C14 C 0.3073(3) 1.4684(2) -0.01361(18) 0.0214(6) Uani 1 1 d .
C15 C 0.3518(3) 1.4828(2) 0.08215(18) 0.0198(6) Uani 1 1 d .
H15 H 0.3927 1.5501 0.1161 0.024 Uiso 1 1 calc R
C16 C 0.3364(2) 1.3982(2) 0.12891(17) 0.0165(5) Uani 1 1 d .
C17 C 0.3823(2) 1.42340(19) 0.22946(18) 0.0158(5) Uani 1 1 d .
H17 H 0.4103 1.4952 0.2592 0.019 Uiso 1 1 calc R
C18 C 0.4198(2) 1.33003(19) 0.43421(17) 0.0156(5) Uani 1 1 d .
C19 C 0.7504(3) 0.3253(2) 0.4569(2) 0.0293(7) Uani 1 1 d .
H19 H 0.7257 0.2524 0.4520 0.035 Uiso 1 1 calc R
C20 C 0.7284(3) 0.3667(3) 0.3770(2) 0.0337(7) Uani 1 1 d .
H20 H 0.6911 0.3219 0.3190 0.040 Uiso 1 1 calc R
C21 C 0.7625(3) 0.4743(3) 0.3846(2) 0.0347(7) Uani 1 1 d .
H21 H 0.7485 0.5038 0.3320 0.042 Uiso 1 1 calc R
C22 C 0.8174(3) 0.5378(2) 0.4710(2) 0.0281(6) Uani 1 1 d .
H22 H 0.8407 0.6112 0.4778 0.034 Uiso 1 1 calc R
C23 C 0.8382(2) 0.4923(2) 0.54827(19) 0.0198(6) Uani 1 1 d .
C24 C 0.8976(2) 0.5556(2) 0.6441(2) 0.0202(6) Uani 1 1 d .
C25 C 0.9481(3) 0.6642(2) 0.6617(2) 0.0299(7) Uani 1 1 d .
H25 H 0.9435 0.7011 0.6130 0.036 Uiso 1 1 calc R
C26 C 1.0051(3) 0.7162(2) 0.7525(2) 0.0357(8) Uani 1 1 d .
H26 H 1.0390 0.7887 0.7657 0.043 Uiso 1 1 calc R
C27 C 1.0112(3) 0.6594(2) 0.8234(2) 0.0338(7) Uani 1 1 d .
H27 H 1.0500 0.6926 0.8848 0.041 Uiso 1 1 calc R
C28 C 0.9582(3) 0.5520(2) 0.8008(2) 0.0272(6) Uani 1 1 d .
H28 H 0.9617 0.5138 0.8486 0.033 Uiso 1 1 calc R
C29 C 0.5752(2) 0.24374(19) 0.70253(18) 0.0167(5) Uani 1 1 d .
C30 C 0.4555(2) 0.2648(2) 0.73968(18) 0.0196(5) Uani 1 1 d .
H30 H 0.4476 0.3351 0.7693 0.023 Uiso 1 1 calc R
C31 C 0.3513(2) 0.1860(2) 0.73372(18) 0.0206(6) Uani 1 1 d .
H31 H 0.2753 0.2025 0.7602 0.025 Uiso 1 1 calc R
C32 C 0.3615(2) 0.0811(2) 0.68723(18) 0.0189(5) Uani 1 1 d .
C33 C 0.4733(2) 0.0563(2) 0.64435(18) 0.0188(5) Uani 1 1 d .
H33 H 0.4767 -0.0139 0.6117 0.023 Uiso 1 1 calc R
C34 C 0.5804(2) 0.1352(2) 0.64961(18) 0.0161(5) Uani 1 1 d .
C35 C 0.6941(2) 0.09887(19) 0.60636(17) 0.0160(5) Uani 1 1 d .
H35 H 0.6877 0.0269 0.5750 0.019 Uiso 1 1 calc R
C36 C 1.0171(3) 0.1666(2) 0.58895(19) 0.0203(6) Uani 1 1 d .
C37 C 1.0000 1.0000 0.0000 0.0668(19) Uani 1 2 d SD
N1 N 0.2477(2) 1.02523(17) 0.19813(15) 0.0186(5) Uani 1 1 d .
N2 N 0.4822(2) 1.10988(16) 0.16219(15) 0.0176(4) Uani 1 1 d .
N3 N 0.3307(2) 1.55792(19) -0.05988(16) 0.0275(6) Uani 1 1 d .
N4 N 0.3880(2) 1.35418(17) 0.28197(15) 0.0145(4) Uani 1 1 d .
N5 N 0.4290(2) 1.39867(16) 0.37827(15) 0.0179(5) Uani 1 1 d .
N6 N 0.4619(2) 1.36831(19) 0.52784(16) 0.0228(5) Uani 1 1 d D
H6A H 0.490(3) 1.4309(16) 0.552(2) 0.027 Uiso 1 1 d D
H6B H 0.447(3) 1.324(2) 0.5606(19) 0.027 Uiso 1 1 d D
N7 N 0.8057(2) 0.38689(17) 0.54042(15) 0.0192(5) Uani 1 1 d .
N8 N 0.9022(2) 0.50049(18) 0.71381(16) 0.0200(5) Uani 1 1 d .
N9 N 0.2578(2) -0.00325(19) 0.69081(17) 0.0252(5) Uani 1 1 d .
N10 N 0.8036(2) 0.16004(17) 0.60855(15) 0.0173(5) Uani 1 1 d .
N11 N 0.9017(2) 0.10815(17) 0.56720(15) 0.0202(5) Uani 1 1 d .
N12 N 1.1163(2) 0.1236(2) 0.54839(19) 0.0305(6) Uani 1 1 d D
H12A H 1.108(3) 0.0589(17) 0.511(2) 0.037 Uiso 1 1 d D
H12B H 1.190(2) 0.159(2) 0.550(2) 0.037 Uiso 1 1 d D
O1 O 0.3846(2) 1.64557(16) -0.01149(15) 0.0376(6) Uani 1 1 d .
O2 O 0.2986(3) 1.54264(19) -0.14655(15) 0.0495(7) Uani 1 1 d .
O3 O 0.24929(18) 1.21219(14) 0.11398(12) 0.0217(4) Uani 1 1 d .
O4 O 0.2684(2) -0.09629(17) 0.65248(18) 0.0426(6) Uani 1 1 d .
O5 O 0.1637(2) 0.01966(17) 0.73563(17) 0.0367(5) Uani 1 1 d .
O6 O 0.67190(17) 0.32076(14) 0.71780(13) 0.0207(4) Uani 1 1 d .
O7 O 1.0010(4) 1.0973(3) 0.0536(3) 0.0328(9) Uani 0.50 1 d PD
S1 S 0.35733(7) 1.19448(5) 0.39988(5) 0.02381(17) Uani 1 1 d .
S2 S 1.05394(6) 0.29299(5) 0.66870(5) 0.02223(17) Uani 1 1 d .
Zn1 Zn 0.33853(3) 1.18801(2) 0.23332(2) 0.01598(11) Uani 1 1 d .
Zn2 Zn 0.84109(3) 0.32798(2) 0.65988(2) 0.01788(11) Uani 1 1 d .

loop_
_atom_site_aniso_label
_atom_site_aniso_U_11
_atom_site_aniso_U_22
_atom_site_aniso_U_33
_atom_site_aniso_U_23
_atom_site_aniso_U_13
_atom_site_aniso_U_12
C1 0.0242(15) 0.0201(14) 0.0191(13) 0.0060(10) -0.0003(11) 0.0011(11)
C2 0.0303(16) 0.0245(15) 0.0208(14) 0.0112(11) -0.0022(12) -0.0059(12)
C3 0.0457(19) 0.0142(14) 0.0211(15) 0.0051(11) -0.0060(13) -0.0063(12)
C4 0.0405(17) 0.0150(13) 0.0173(13) 0.0037(10) 0.0011(12) 0.0039(12)
C5 0.0271(14) 0.0157(13) 0.0104(12) 0.0026(9) -0.0014(10) 0.0030(10)
C6 0.0288(15) 0.0202(14) 0.0089(12) 0.0033(10) -0.0016(10) 0.0073(11)
C7 0.0352(17) 0.0256(15) 0.0151(13) 0.0029(11) 0.0021(11) 0.0123(12)
C8 0.0318(17) 0.0405(18) 0.0185(14) 0.0071(12) 0.0022(12) 0.0164(13)
C9 0.0213(15) 0.0396(18) 0.0171(14) 0.0042(12) 0.0014(11) 0.0023(12)
C10 0.0294(16) 0.0259(15) 0.0151(13) 0.0027(11) -0.0035(11) 0.0003(12)
C11 0.0207(13) 0.0167(13) 0.0159(13) 0.0031(10) -0.0009(10) 0.0041(10)
C12 0.0320(16) 0.0235(15) 0.0177(14) -0.0005(11) -0.0072(11) 0.0038(12)
C13 0.0372(17) 0.0275(15) 0.0144(13) 0.0037(11) -0.0037(12) 0.0118(12)
C14 0.0309(16) 0.0196(14) 0.0168(13) 0.0066(10) 0.0036(11) 0.0100(11)
C15 0.0269(15) 0.0165(13) 0.0156(13) 0.0016(10) 0.0017(11) 0.0057(11)
C16 0.0188(13) 0.0173(13) 0.0128(12) 0.0013(10) 0.0005(10) 0.0051(10)
C17 0.0188(13) 0.0108(12) 0.0156(12) -0.0001(9) 0.0021(10) 0.0010(9)
C18 0.0183(13) 0.0138(12) 0.0135(12) 0.0004(9) 0.0008(10) 0.0033(10)
C19 0.0289(16) 0.0313(16) 0.0229(15) -0.0019(12) -0.0003(12) 0.0031(12)
C20 0.0307(17) 0.049(2) 0.0171(15) -0.0019(13) -0.0007(12) 0.0072(14)
C21 0.0306(17) 0.054(2) 0.0268(16) 0.0213(14) 0.0059(13) 0.0121(15)
C22 0.0278(16) 0.0335(17) 0.0290(16) 0.0151(13) 0.0094(12) 0.0100(12)
C23 0.0134(13) 0.0241(14) 0.0256(14) 0.0097(11) 0.0072(10) 0.0072(10)
C24 0.0149(13) 0.0203(14) 0.0261(14) 0.0050(11) 0.0054(11) 0.0052(10)
C25 0.0246(16) 0.0238(16) 0.0431(18) 0.0114(13) 0.0050(13) 0.0031(12)
C26 0.0267(17) 0.0214(16) 0.052(2) -0.0026(14) 0.0036(14) 0.0001(12)
C27 0.0283(16) 0.0289(17) 0.0358(17) -0.0069(13) -0.0017(13) 0.0011(13)
C28 0.0255(15) 0.0302(16) 0.0227(15) 0.0010(12) 0.0015(12) 0.0026(12)
C29 0.0191(13) 0.0164(13) 0.0159(12) 0.0052(10) 0.0003(10) 0.0054(10)
C30 0.0219(14) 0.0149(13) 0.0222(14) 0.0030(10) 0.0020(11) 0.0058(10)
C31 0.0177(14) 0.0266(15) 0.0187(13) 0.0048(11) 0.0034(10) 0.0082(11)
C32 0.0178(13) 0.0189(13) 0.0197(13) 0.0058(10) -0.0013(10) 0.0008(10)
C33 0.0214(14) 0.0177(13) 0.0156(13) 0.0005(10) -0.0027(10) 0.0046(10)
C34 0.0172(13) 0.0164(13) 0.0158(12) 0.0045(9) 0.0002(10) 0.0047(10)
C35 0.0201(13) 0.0119(12) 0.0152(12) 0.0019(9) 0.0002(10) 0.0025(10)
C36 0.0204(14) 0.0237(14) 0.0204(14) 0.0107(11) 0.0030(11) 0.0067(11)
C37 0.058(4) 0.063(4) 0.081(4) 0.044(4) -0.038(3) -0.018(3)
N1 0.0255(12) 0.0155(11) 0.0147(11) 0.0043(8) -0.0008(9) 0.0023(9)
N2 0.0213(12) 0.0164(11) 0.0134(10) 0.0019(8) -0.0019(8) 0.0008(9)
N3 0.0421(15) 0.0251(14) 0.0193(12) 0.0077(10) 0.0037(10) 0.0143(11)
N4 0.0142(11) 0.0153(11) 0.0131(10) 0.0015(8) 0.0004(8) 0.0026(8)
N5 0.0261(12) 0.0134(11) 0.0121(10) 0.0006(8) -0.0029(9) 0.0008(9)
N6 0.0380(14) 0.0156(12) 0.0137(11) 0.0043(9) -0.0039(10) 0.0007(10)
N7 0.0180(11) 0.0207(12) 0.0193(11) 0.0049(9) 0.0016(9) 0.0035(9)
N8 0.0159(11) 0.0223(12) 0.0215(12) 0.0037(9) 0.0040(9) 0.0035(9)
N9 0.0192(12) 0.0276(14) 0.0278(13) 0.0060(10) 0.0010(10) 0.0018(10)
N10 0.0177(11) 0.0196(12) 0.0154(11) 0.0031(9) 0.0022(8) 0.0066(9)
N11 0.0186(12) 0.0228(12) 0.0199(11) 0.0037(9) 0.0038(9) 0.0064(9)
N12 0.0168(13) 0.0323(15) 0.0387(15) 0.0000(12) 0.0075(11) 0.0038(10)
O1 0.0701(17) 0.0196(11) 0.0260(11) 0.0072(9) 0.0112(11) 0.0123(11)
O2 0.084(2) 0.0456(15) 0.0207(12) 0.0177(10) -0.0115(12) 0.0043(13)
O3 0.0303(11) 0.0155(9) 0.0170(9) 0.0029(7) -0.0060(8) -0.0011(8)
O4 0.0371(13) 0.0206(11) 0.0607(16) -0.0037(10) 0.0129(11) -0.0070(9)
O5 0.0234(12) 0.0352(13) 0.0537(15) 0.0139(11) 0.0138(10) 0.0034(9)
O6 0.0216(10) 0.0156(9) 0.0236(10) 0.0013(7) 0.0048(8) 0.0031(7)
O7 0.027(2) 0.035(3) 0.033(2) 0.0032(19) -0.0012(18) 0.0013(18)
S1 0.0417(4) 0.0132(3) 0.0148(3) 0.0033(2) 0.0027(3) -0.0014(3)
S2 0.0180(3) 0.0193(4) 0.0301(4) 0.0087(3) 0.0009(3) 0.0010(3)
Zn1 0.02173(19) 0.01117(17) 0.01361(17) 0.00105(12) 0.00035(12) 0.00114(12)
Zn2 0.01886(19) 0.01522(18) 0.01991(19) 0.00511(13) 0.00177(13) 0.00224(13)

loop_
_atom_type_symbol
_atom_type_description
_atom_type_scat_dispersion_real
_atom_type_scat_dispersion_imag
_atom_type_scat_source
C C 0.0033 0.0016 'International Tables Vol C Tables 4.2.6.8 and 6.1.1.4'
H H 0.0000 0.0000 'International Tables Vol C Tables 4.2.6.8 and 6.1.1.4'
N N 0.0061 0.0033 'International Tables Vol C Tables 4.2.6.8 and 6.1.1.4'
O O 0.0106 0.0060 'International Tables Vol C Tables 4.2.6.8 and 6.1.1.4'
S S 0.1246 0.1234 'International Tables Vol C Tables 4.2.6.8 and 6.1.1.4'
Zn Zn 0.2839 1.4301 'International Tables Vol C Tables 4.2.6.8 and 6.1.1.4'

loop_
_geom_angle_atom_site_label_1
_geom_angle_atom_site_label_2
_geom_angle_atom_site_label_3
_geom_angle
_geom_angle_site_symmetry_1
N1 C1 C2 122.7(3) .
N1 C1 H1 118.6 .
C2 C1 H1 118.6 .
C1 C2 C3 118.2(3) .
C1 C2 H2 120.9 .
C3 C2 H2 120.9 .
C2 C3 C4 119.8(3) .
C2 C3 H3 120.1 .
C4 C3 H3 120.1 .
C3 C4 C5 118.9(3) .
C3 C4 H4 120.5 .
C5 C4 H4 120.5 .
N1 C5 C4 121.1(2) .
N1 C5 C6 116.1(2) .
C4 C5 C6 122.9(2) .
N2 C6 C7 121.6(3) .
N2 C6 C5 115.7(2) .
C7 C6 C5 122.6(2) .
C8 C7 C6 119.2(3) .
C8 C7 H7 120.4 .
C6 C7 H7 120.4 .
C7 C8 C9 119.2(3) .
C7 C8 H8 120.4 .
C9 C8 H8 120.4 .
C10 C9 C8 118.9(3) .
C10 C9 H9 120.6 .
C8 C9 H9 120.6 .
N2 C10 C9 122.4(3) .
N2 C10 H10 118.8 .
C9 C10 H10 118.8 .
O3 C11 C12 118.7(2) .
O3 C11 C16 123.9(2) .
C12 C11 C16 117.3(2) .
C13 C12 C11 122.5(3) .
C13 C12 H12 118.8 .
C11 C12 H12 118.8 .
C12 C13 C14 119.2(2) .
C12 C13 H13 120.4 .
C14 C13 H13 120.4 .
C13 C14 C15 120.6(2) .
C13 C14 N3 120.3(2) .
C15 C14 N3 119.1(2) .
C14 C15 C16 121.4(2) .
C14 C15 H15 119.3 .
C16 C15 H15 119.3 .
C15 C16 C11 118.9(2) .
C15 C16 C17 116.5(2) .
C11 C16 C17 124.4(2) .
N4 C17 C16 125.4(2) .
N4 C17 H17 117.3 .
C16 C17 H17 117.3 .
N5 C18 N6 117.2(2) .
N5 C18 S1 126.72(19) .
N6 C18 S1 116.11(18) .
N7 C19 C20 122.0(3) .
N7 C19 H19 119.0 .
C20 C19 H19 119.0 .
C21 C20 C19 119.2(3) .
C21 C20 H20 120.4 .
C19 C20 H20 120.4 .
C20 C21 C22 118.8(3) .
C20 C21 H21 120.6 .
C22 C21 H21 120.6 .
C21 C22 C23 119.7(3) .
C21 C22 H22 120.1 .
C23 C22 H22 120.1 .
N7 C23 C22 121.4(3) .
N7 C23 C24 115.7(2) .
C22 C23 C24 122.9(3) .
N8 C24 C25 121.5(3) .
N8 C24 C23 115.5(2) .
C25 C24 C23 122.9(3) .
C26 C25 C24 119.1(3) .
C26 C25 H25 120.5 .
C24 C25 H25 120.5 .
C27 C26 C25 119.4(3) .
C27 C26 H26 120.3 .
C25 C26 H26 120.3 .
C26 C27 C28 118.3(3) .
C26 C27 H27 120.8 .
C28 C27 H27 120.8 .
N8 C28 C27 123.2(3) .
N8 C28 H28 118.4 .
C27 C28 H28 118.4 .
O6 C29 C30 119.2(2) .
O6 C29 C34 123.9(2) .
C30 C29 C34 116.8(2) .
C31 C30 C29 123.0(2) .
C31 C30 H30 118.5 .
C29 C30 H30 118.5 .
C30 C31 C32 118.8(2) .
C30 C31 H31 120.6 .
C32 C31 H31 120.6 .
C33 C32 C31 121.0(2) .
C33 C32 N9 120.2(2) .
C31 C32 N9 118.7(2) .
C32 C33 C34 121.1(2) .
C32 C33 H33 119.4 .
C34 C33 H33 119.4 .
C33 C34 C29 119.0(2) .
C33 C34 C35 116.2(2) .
C29 C34 C35 124.6(2) .
N10 C35 C34 124.5(2) .
N10 C35 H35 117.7 .
C34 C35 H35 117.7 .
N11 C36 N12 117.1(2) .
N11 C36 S2 126.2(2) .
N12 C36 S2 116.7(2) .
O7 C37 O7 180.0(4) 2_775
C1 N1 C5 119.2(2) .
C1 N1 Zn1 126.39(18) .
C5 N1 Zn1 114.40(17) .
C6 N2 C10 118.7(2) .
C6 N2 Zn1 115.34(17) .
C10 N2 Zn1 125.97(18) .
O2 N3 O1 122.3(2) .
O2 N3 C14 118.7(2) .
O1 N3 C14 118.9(2) .
C17 N4 N5 114.6(2) .
C17 N4 Zn1 125.61(17) .
N5 N4 Zn1 119.80(15) .
C18 N5 N4 114.7(2) .
C18 N6 H6A 124(2) .
C18 N6 H6B 113(2) .
H6A N6 H6B 122(3) .
C19 N7 C23 119.0(3) .
C19 N7 Zn2 123.0(2) .
C23 N7 Zn2 118.04(18) .
C28 N8 C24 118.5(2) .
C28 N8 Zn2 127.6(2) .
C24 N8 Zn2 113.18(17) .
O4 N9 O5 122.1(2) .
O4 N9 C32 118.7(2) .
O5 N9 C32 119.1(2) .
C35 N10 N11 115.3(2) .
C35 N10 Zn2 126.28(17) .
N11 N10 Zn2 118.28(16) .
C36 N11 N10 113.6(2) .
C36 N12 H12A 123(2) .
C36 N12 H12B 123(2) .
H12A N12 H12B 113(3) .
C11 O3 Zn1 127.78(16) .
C29 O6 Zn2 130.16(16) .
C18 S1 Zn1 95.03(9) .
C36 S2 Zn2 93.65(9) .
O3 Zn1 N4 88.37(8) .
O3 Zn1 N2 96.66(8) .
N4 Zn1 N2 114.89(8) .
O3 Zn1 N1 90.16(8) .
N4 Zn1 N1 166.79(9) .
N2 Zn1 N1 78.33(8) .
O3 Zn1 S1 152.77(6) .
N4 Zn1 S1 82.64(6) .
N2 Zn1 S1 110.45(6) .
N1 Zn1 S1 92.81(6) .
O6 Zn2 N7 102.59(8) .
O6 Zn2 N10 88.67(8) .
N7 Zn2 N10 104.71(9) .
O6 Zn2 N8 96.78(8) .
N7 Zn2 N8 77.17(9) .
N10 Zn2 N8 173.74(8) .
O6 Zn2 S2 146.57(6) .
N7 Zn2 S2 110.80(6) .
N10 Zn2 S2 81.44(6) .
N8 Zn2 S2 92.31(6) .

loop_
_geom_bond_atom_site_label_1
_geom_bond_atom_site_label_2
_geom_bond_distance
_geom_bond_site_symmetry_2
C1 N1 1.341(3) .
C1 C2 1.380(4) .
C1 H1 0.9300 .
C2 C3 1.383(4) .
C2 H2 0.9300 .
C3 C4 1.385(4) .
C3 H3 0.9300 .
C4 C5 1.391(4) .
C4 H4 0.9300 .
C5 N1 1.352(3) .
C5 C6 1.495(4) .
C6 N2 1.348(3) .
C6 C7 1.397(4) .
C7 C8 1.376(4) .
C7 H7 0.9300 .
C8 C9 1.392(4) .
C8 H8 0.9300 .
C9 C10 1.380(4) .
C9 H9 0.9300 .
C10 N2 1.352(3) .
C10 H10 0.9300 .
C11 O3 1.303(3) .
C11 C12 1.424(4) .
C11 C16 1.430(3) .
C12 C13 1.375(4) .
C12 H12 0.9300 .
C13 C14 1.386(4) .
C13 H13 0.9300 .
C14 C15 1.386(4) .
C14 N3 1.455(3) .
C15 C16 1.401(4) .
C15 H15 0.9300 .
C16 C17 1.441(3) .
C17 N4 1.298(3) .
C17 H17 0.9300 .
C18 N5 1.318(3) .
C18 N6 1.344(3) .
C18 S1 1.736(2) .
C19 N7 1.330(3) .
C19 C20 1.389(4) .
C19 H19 0.9300 .
C20 C21 1.368(5) .
C20 H20 0.9300 .
C21 C22 1.368(4) .
C21 H21 0.9300 .
C22 C23 1.386(4) .
C22 H22 0.9300 .
C23 N7 1.338(3) .
C23 C24 1.484(4) .
C24 N8 1.351(4) .
C24 C25 1.393(4) .
C25 C26 1.383(4) .
C25 H25 0.9300 .
C26 C27 1.382(5) .
C26 H26 0.9300 .
C27 C28 1.384(4) .
C27 H27 0.9300 .
C28 N8 1.334(3) .
C28 H28 0.9300 .
C29 O6 1.295(3) .
C29 C30 1.425(4) .
C29 C34 1.447(3) .
C30 C31 1.375(4) .
C30 H30 0.9300 .
C31 C32 1.393(4) .
C31 H31 0.9300 .
C32 C33 1.393(4) .
C32 N9 1.442(3) .
C33 C34 1.398(4) .
C33 H33 0.9300 .
C34 C35 1.458(3) .
C35 N10 1.299(3) .
C35 H35 0.9300 .
C36 N11 1.323(3) .
C36 N12 1.344(4) .
C36 S2 1.750(3) .
C37 O7 1.316(3) 2_775
C37 O7 1.316(3) .
N1 Zn1 2.127(2) .
N2 Zn1 2.107(2) .
N3 O2 1.229(3) .
N3 O1 1.232(3) .
N4 N5 1.385(3) .
N4 Zn1 2.089(2) .
N6 H6A 0.812(18) .
N6 H6B 0.817(18) .
N7 Zn2 2.058(2) .
N8 Zn2 2.185(2) .
N9 O4 1.229(3) .
N9 O5 1.235(3) .
N10 N11 1.392(3) .
N10 Zn2 2.107(2) .
N12 H12A 0.873(18) .
N12 H12B 0.842(18) .
O3 Zn1 2.0181(18) .
O6 Zn2 1.9923(18) .
S1 Zn1 2.3504(10) .
S2 Zn2 2.3587(10) .

loop_
_geom_torsion_atom_site_label_1
_geom_torsion_atom_site_label_2
_geom_torsion_atom_site_label_3
_geom_torsion_atom_site_label_4
_geom_torsion
N1 C1 C2 C3 1.2(4)
C1 C2 C3 C4 0.2(4)
C2 C3 C4 C5 -0.8(4)
C3 C4 C5 N1 0.1(4)
C3 C4 C5 C6 -179.1(2)
N1 C5 C6 N2 -3.1(3)
C4 C5 C6 N2 176.1(2)
N1 C5 C6 C7 179.1(2)
C4 C5 C6 C7 -1.7(4)
N2 C6 C7 C8 0.2(4)
C5 C6 C7 C8 178.0(2)
C6 C7 C8 C9 -0.8(4)
C7 C8 C9 C10 0.3(4)
C8 C9 C10 N2 0.9(4)
O3 C11 C12 C13 -179.2(3)
C16 C11 C12 C13 3.0(4)
C11 C12 C13 C14 -1.7(4)
C12 C13 C14 C15 -1.3(4)
C12 C13 C14 N3 179.1(3)
C13 C14 C15 C16 3.0(4)
N3 C14 C15 C16 -177.4(2)
C14 C15 C16 C11 -1.6(4)
C14 C15 C16 C17 -177.9(2)
O3 C11 C16 C15 -178.9(2)
C12 C11 C16 C15 -1.3(4)
O3 C11 C16 C17 -3.0(4)
C12 C11 C16 C17 174.7(3)
C15 C16 C17 N4 -172.9(2)
C11 C16 C17 N4 11.1(4)
N7 C19 C20 C21 -1.2(5)
C19 C20 C21 C22 0.1(5)
C20 C21 C22 C23 0.4(4)
C21 C22 C23 N7 0.1(4)
C21 C22 C23 C24 179.8(3)
N7 C23 C24 N8 -5.1(3)
C22 C23 C24 N8 175.2(2)
N7 C23 C24 C25 173.7(2)
C22 C23 C24 C25 -6.0(4)
N8 C24 C25 C26 0.6(4)
C23 C24 C25 C26 -178.1(3)
C24 C25 C26 C27 0.3(4)
C25 C26 C27 C28 -0.7(4)
C26 C27 C28 N8 0.4(4)
O6 C29 C30 C31 -174.5(2)
C34 C29 C30 C31 5.2(4)
C29 C30 C31 C32 -1.6(4)
C30 C31 C32 C33 -2.3(4)
C30 C31 C32 N9 172.9(2)
C31 C32 C33 C34 2.3(4)
N9 C32 C33 C34 -172.7(2)
C32 C33 C34 C29 1.4(4)
C32 C33 C34 C35 177.0(2)
O6 C29 C34 C33 174.7(2)
C30 C29 C34 C33 -5.0(3)
O6 C29 C34 C35 -0.4(4)
C30 C29 C34 C35 179.9(2)
C33 C34 C35 N10 -176.6(2)
C29 C34 C35 N10 -1.4(4)
C2 C1 N1 C5 -2.0(4)
C2 C1 N1 Zn1 179.05(19)
C4 C5 N1 C1 1.3(4)
C6 C5 N1 C1 -179.5(2)
C4 C5 N1 Zn1 -179.61(19)
C6 C5 N1 Zn1 -0.4(3)
C7 C6 N2 C10 0.9(4)
C5 C6 N2 C10 -177.0(2)
C7 C6 N2 Zn1 -177.14(19)
C5 C6 N2 Zn1 5.0(3)
C9 C10 N2 C6 -1.5(4)
C9 C10 N2 Zn1 176.35(19)
C13 C14 N3 O2 -5.2(4)
C15 C14 N3 O2 175.2(3)
C13 C14 N3 O1 176.6(3)
C15 C14 N3 O1 -3.0(4)
C16 C17 N4 N5 -176.5(2)
C16 C17 N4 Zn1 2.4(4)
N6 C18 N5 N4 178.0(2)
S1 C18 N5 N4 -2.5(3)
C17 N4 N5 C18 172.0(2)
Zn1 N4 N5 C18 -7.0(3)
C20 C19 N7 C23 1.7(4)
C20 C19 N7 Zn2 -179.5(2)
C22 C23 N7 C19 -1.1(4)
C24 C23 N7 C19 179.1(2)
C22 C23 N7 Zn2 179.97(19)
C24 C23 N7 Zn2 0.2(3)
C27 C28 N8 C24 0.4(4)
C27 C28 N8 Zn2 169.7(2)
C25 C24 N8 C28 -0.9(4)
C23 C24 N8 C28 177.9(2)
C25 C24 N8 Zn2 -171.7(2)
C23 C24 N8 Zn2 7.1(3)
C33 C32 N9 O4 -2.5(4)
C31 C32 N9 O4 -177.7(2)
C33 C32 N9 O5 174.5(2)
C31 C32 N9 O5 -0.7(4)
C34 C35 N10 N11 176.8(2)
C34 C35 N10 Zn2 -7.3(4)
N12 C36 N11 N10 -177.3(2)
S2 C36 N11 N10 4.9(3)
C35 N10 N11 C36 -166.0(2)
Zn2 N10 N11 C36 17.7(3)
C12 C11 O3 Zn1 164.11(19)
C16 C11 O3 Zn1 -18.3(4)
C30 C29 O6 Zn2 -168.50(17)
C34 C29 O6 Zn2 11.8(4)
N5 C18 S1 Zn1 8.6(2)
N6 C18 S1 Zn1 -171.96(19)
N11 C36 S2 Zn2 -20.1(2)
N12 C36 S2 Zn2 162.1(2)
C11 O3 Zn1 N4 23.0(2)
C11 O3 Zn1 N2 -91.9(2)
C11 O3 Zn1 N1 -170.1(2)
C11 O3 Zn1 S1 93.4(2)
C17 N4 Zn1 O3 -15.0(2)
N5 N4 Zn1 O3 163.91(18)
C17 N4 Zn1 N2 81.6(2)
N5 N4 Zn1 N2 -99.50(18)
C17 N4 Zn1 N1 -98.7(4)
N5 N4 Zn1 N1 80.2(4)
C17 N4 Zn1 S1 -169.2(2)
N5 N4 Zn1 S1 9.68(16)
C6 N2 Zn1 O3 -92.77(18)
C10 N2 Zn1 O3 89.3(2)
C6 N2 Zn1 N4 175.93(16)
C10 N2 Zn1 N4 -1.9(2)
C6 N2 Zn1 N1 -3.99(17)
C10 N2 Zn1 N1 178.1(2)
C6 N2 Zn1 S1 84.65(17)
C10 N2 Zn1 S1 -93.2(2)
C1 N1 Zn1 O3 -81.9(2)
C5 N1 Zn1 O3 99.03(18)
C1 N1 Zn1 N4 1.6(5)
C5 N1 Zn1 N4 -177.4(3)
C1 N1 Zn1 N2 -178.7(2)
C5 N1 Zn1 N2 2.26(17)
C1 N1 Zn1 S1 71.0(2)
C5 N1 Zn1 S1 -108.05(17)
C18 S1 Zn1 O3 -79.63(14)
C18 S1 Zn1 N4 -7.91(10)
C18 S1 Zn1 N2 105.97(10)
C18 S1 Zn1 N1 -175.45(10)
C29 O6 Zn2 N7 89.9(2)
C29 O6 Zn2 N10 -14.9(2)
C29 O6 Zn2 N8 168.2(2)
C29 O6 Zn2 S2 -87.1(2)
C19 N7 Zn2 O6 -82.0(2)
C23 N7 Zn2 O6 96.86(19)
C19 N7 Zn2 N10 10.0(2)
C23 N7 Zn2 N10 -171.18(18)
C19 N7 Zn2 N8 -176.2(2)
C23 N7 Zn2 N8 2.66(18)
C19 N7 Zn2 S2 96.2(2)
C23 N7 Zn2 S2 -84.91(19)
C35 N10 Zn2 O6 12.4(2)
N11 N10 Zn2 O6 -171.85(18)
C35 N10 Zn2 N7 -90.3(2)
N11 N10 Zn2 N7 85.49(18)
C35 N10 Zn2 S2 160.3(2)
N11 N10 Zn2 S2 -23.89(16)
C28 N8 Zn2 O6 83.4(2)
C24 N8 Zn2 O6 -106.77(18)
C28 N8 Zn2 N7 -175.1(2)
C24 N8 Zn2 N7 -5.35(17)
C28 N8 Zn2 S2 -64.3(2)
C24 N8 Zn2 S2 105.46(17)
C36 S2 Zn2 O6 93.31(13)
C36 S2 Zn2 N7 -83.55(11)
C36 S2 Zn2 N10 19.01(10)
C36 S2 Zn2 N8 -160.70(10)
